data_7127824
loop_
_publ_author_name
'Gogoi, Kongkona'
'Bora, Bidisha R.'
'Borah, Geetika'
'Sarma, Bipul'
'Gogoi, Sanjib'

_publ_section_title
;
 Synthesis of quaternary carbon-centered
 indolo[1,2-<i>a</i>]quinazolinones and indazolo[1,2-<i>a</i>]indazolones
 <i>via</i> C-H functionalization.
;
_journal_issue 11
_journal_name_full 'Chemical communications (Cambridge, England)'
_journal_page_first 1388
_journal_page_last 1391
_journal_paper_doi 10.1039/d0cc07419e
_journal_volume 57
_journal_year 2021
_chemical_formula_sum 'C21 H21 Cl N2 O2'
_chemical_formula_weight 368.85
_space_group_crystal_system monoclinic
_space_group_IT_number 14
_space_group_name_Hall '-P 2ybc'
_space_group_name_H-M_alt 'P 1 21/c 1'
_atom_sites_solution_hydrogens geom
_audit_creation_method SHELXL-2014/7
_audit_update_record
;
2020-08-24 deposited with the CCDC.	2021-01-12 downloaded from the CCDC.
;
_cell_angle_alpha 90
_cell_angle_beta 100.966(8)
_cell_angle_gamma 90
_cell_formula_units_Z 4
_cell_length_a 10.104(6)
_cell_length_b 12.445(8)
_cell_length_c 15.461(10)
_cell_measurement_reflns_used 3478
_cell_measurement_temperature 100(2)
_cell_measurement_theta_max 18.33
_cell_measurement_theta_min 2.63
_cell_volume 1909(2)
_computing_cell_refinement 'Bruker SAINT'
_computing_data_collection 'Bruker APEX2'
_computing_data_reduction 'Bruker SAINT'
_computing_molecular_graphics 'Bruker SHELXTL'
_computing_publication_material 'Bruker SHELXTL'
_computing_structure_refinement 'SHELXL-2014/7 (Sheldrick, 2014)'
_computing_structure_solution 'SHELXS-97 (Sheldrick 2008)'
_diffrn_ambient_temperature 100(2)
_diffrn_measured_fraction_theta_full 1.000
_diffrn_measured_fraction_theta_max 0.974
_diffrn_measurement_device_type 'Bruker APEX-II CCD'
_diffrn_measurement_method '\f and \w scans'
_diffrn_radiation_type MoK\a
_diffrn_radiation_wavelength 0.71073
_diffrn_reflns_av_R_equivalents 0.1005
_diffrn_reflns_av_unetI/netI 0.0575
_diffrn_reflns_Laue_measured_fraction_full 1.000
_diffrn_reflns_Laue_measured_fraction_max 0.974
_diffrn_reflns_limit_h_max 13
_diffrn_reflns_limit_h_min -13
_diffrn_reflns_limit_k_max 16
_diffrn_reflns_limit_k_min -17
_diffrn_reflns_limit_l_max 21
_diffrn_reflns_limit_l_min -21
_diffrn_reflns_number 59131
_diffrn_reflns_point_group_measured_fraction_full 1.000
_diffrn_reflns_point_group_measured_fraction_max 0.974
_diffrn_reflns_theta_full 25.000
_diffrn_reflns_theta_max 29.428
_diffrn_reflns_theta_min 2.053
_exptl_absorpt_coefficient_mu 0.217
_exptl_absorpt_correction_T_max 0.978
_exptl_absorpt_correction_T_min 0.945
_exptl_absorpt_correction_type multi-scan
_exptl_absorpt_process_details SADABS
_exptl_crystal_colour colourless
_exptl_crystal_density_diffrn 1.284
_exptl_crystal_description plate
_exptl_crystal_F_000 776
_exptl_crystal_size_max 0.280
_exptl_crystal_size_mid 0.210
_exptl_crystal_size_min 0.110
_refine_diff_density_max 0.300
_refine_diff_density_min -0.293
_refine_diff_density_rms 0.054
_refine_ls_extinction_method none
_refine_ls_goodness_of_fit_ref 1.138
_refine_ls_hydrogen_treatment constr
_refine_ls_matrix_type full
_refine_ls_number_parameters 237
_refine_ls_number_reflns 5147
_refine_ls_number_restraints 0
_refine_ls_restrained_S_all 1.138
_refine_ls_R_factor_all 0.1565
_refine_ls_R_factor_gt 0.0702
_refine_ls_shift/su_max 0.000
_refine_ls_shift/su_mean 0.000
_refine_ls_structure_factor_coef Fsqd
_refine_ls_weighting_details 'w=1/[\s^2^(Fo^2^)+(0.1000P)^2^+0.0437P] where P=(Fo^2^+2Fc^2^)/3'
_refine_ls_weighting_scheme calc
_refine_ls_wR_factor_gt 0.1896
_refine_ls_wR_factor_ref 0.2315
_reflns_Friedel_coverage 0.000
_reflns_number_gt 2349
_reflns_number_total 5147
_reflns_threshold_expression 'I > 2\s(I)'
_cod_data_source_file d0cc07419e2.cif
_cod_data_source_block BS_NS_KGH_81_0m
_cod_depositor_comments 'Adding full bibliography for 7127823--7127825.cif.'
_cod_original_sg_symbol_H-M 'P 21/c'
_cod_database_code 7127824
_shelx_shelxl_version_number 2014/7
_shelx_space_group_comment
;
The symmetry employed for this shelxl refinement is uniquely defined
by the following loop, which should always be used as a source of
symmetry information in preference to the above space-group names.
They are only intended as comments.
;
_shelx_estimated_absorpt_t_min 0.942
_shelx_estimated_absorpt_t_max 0.976
_exptl_absorpt_special_details SADABS

loop_
_space_group_symop_operation_xyz
'x, y, z'
'-x, y+1/2, -z+1/2'
'-x, -y, -z'
'x, -y-1/2, z-1/2'

loop_
_atom_site_label
_atom_site_type_symbol
_atom_site_fract_x
_atom_site_fract_y
_atom_site_fract_z
_atom_site_U_iso_or_equiv
_atom_site_adp_type
_atom_site_occupancy
_atom_site_site_symmetry_order
_atom_site_calc_flag
_atom_site_refinement_flags_posn
_atom_site_refinement_flags_adp
_atom_site_refinement_flags_occupancy
_atom_site_disorder_assembly
_atom_site_disorder_group
Cl1 Cl 0.63977(8) 0.47718(6) 0.21279(6) 0.0846(3) Uani 1 1 d . . . . .
O2 O 0.92369(19) -0.15308(16) 0.22406(16) 0.0889(7) Uani 1 1 d . . . . .
N4 N 0.6443(2) 0.01198(18) 0.17321(19) 0.0779(8) Uani 1 1 d . . . . .
N3 N 0.7791(2) -0.01008(18) 0.21133(18) 0.0778(8) Uani 1 1 d . . . . .
C22 C 0.6861(3) -0.1591(2) 0.14851(18) 0.0592(7) Uani 1 1 d . . . . .
C27 C 0.5890(2) -0.0788(2) 0.13377(17) 0.0571(7) Uani 1 1 d . . . . .
C21 C 0.8114(3) -0.1134(2) 0.1980(2) 0.0684(8) Uani 1 1 d . . . . .
C26 C 0.4598(3) -0.0988(2) 0.08596(18) 0.0650(7) Uani 1 1 d . . . . .
H26 H 0.3952 -0.0448 0.0747 0.078 Uiso 1 1 calc R U . . .
C23 C 0.6549(3) -0.2621(2) 0.1179(2) 0.0717(8) Uani 1 1 d . . . . .
H23 H 0.7192 -0.3165 0.1282 0.086 Uiso 1 1 calc R U . . .
C25 C 0.4329(3) -0.2010(2) 0.05655(19) 0.0731(8) Uani 1 1 d . . . . .
H25 H 0.3475 -0.2170 0.0248 0.088 Uiso 1 1 calc R U . . .
C24 C 0.5287(3) -0.2825(3) 0.0723(2) 0.0802(9) Uani 1 1 d . . . . .
H24 H 0.5061 -0.3515 0.0515 0.096 Uiso 1 1 calc R U . . .
C31 C 0.6347(3) 0.3379(2) 0.20170(17) 0.0601(7) Uani 1 1 d . . . . .
C30 C 0.7504(3) 0.2796(2) 0.23088(18) 0.0621(7) Uani 1 1 d . . . . .
H30 H 0.8302 0.3132 0.2571 0.075 Uiso 1 1 calc R U . . .
C28 C 0.8511(3) 0.0864(2) 0.2496(2) 0.0706(8) Uani 1 1 d . . . . .
C32 C 0.5152(3) 0.2901(2) 0.16400(19) 0.0650(7) Uani 1 1 d . . . . .
H32 H 0.4386 0.3321 0.1471 0.078 Uiso 1 1 calc R U . . .
C34 C 0.6238(2) 0.1215(2) 0.17826(18) 0.0598(7) Uani 1 1 d . . . . .
C29 C 0.7438(2) 0.1702(2) 0.21989(17) 0.0600(7) Uani 1 1 d . . . . .
C33 C 0.5074(3) 0.1802(2) 0.15089(19) 0.0639(7) Uani 1 1 d . . . . .
H33 H 0.4271 0.1472 0.1248 0.077 Uiso 1 1 calc R U . . .
C35 C 0.8826(3) 0.0744(3) 0.3507(2) 0.0892(10) Uani 1 1 d . . . . .
H35A H 0.9483 0.0173 0.3659 0.107 Uiso 1 1 calc R U . . .
H35B H 0.9242 0.1404 0.3759 0.107 Uiso 1 1 calc R U . . .
C36 C 0.9787(3) 0.1033(2) 0.2148(3) 0.0823(10) Uani 1 1 d . . . . .
H36A H 1.0224 0.1672 0.2427 0.099 Uiso 1 1 calc R U . . .
H36B H 1.0381 0.0432 0.2340 0.099 Uiso 1 1 calc R U . . .
C37 C 0.7634(4) 0.0502(4) 0.3934(3) 0.1124(13) Uani 1 1 d . . . . .
H37A H 0.7238 -0.0171 0.3696 0.135 Uiso 1 1 calc R U . . .
H37B H 0.6964 0.1059 0.3764 0.135 Uiso 1 1 calc R U . . .
C38 C 0.7925(5) 0.0420(4) 0.4934(3) 0.1416(18) Uani 1 1 d . . . . .
H38A H 0.8463 -0.0206 0.5111 0.212 Uiso 1 1 calc R U . . .
H38B H 0.7091 0.0366 0.5142 0.212 Uiso 1 1 calc R U . . .
H38C H 0.8404 0.1049 0.5179 0.212 Uiso 1 1 calc R U . . .
O3 O 0.8612(3) 0.1048(3) 0.06801(19) 0.1364(12) Uani 1 1 d . . . . .
C41 C 0.9688(4) 0.1148(3) 0.1215(4) 0.1060(13) Uani 1 1 d . . . . .
C42 C 1.0966(6) 0.1380(6) 0.0880(5) 0.197(3) Uani 1 1 d . . . . .
H42A H 1.1573 0.1730 0.1359 0.236 Uiso 1 1 calc R U . . .
H42B H 1.1365 0.0688 0.0794 0.236 Uiso 1 1 calc R U . . .
C43 C 1.1002(8) 0.1907(8) 0.0218(6) 0.292(6) Uani 1 1 d . . . . .
H43A H 1.0112 0.1954 -0.0134 0.437 Uiso 1 1 calc R U . . .
H43B H 1.1593 0.1565 -0.0116 0.437 Uiso 1 1 calc R U . . .
H43C H 1.1329 0.2616 0.0384 0.437 Uiso 1 1 calc R U . . .

loop_
_atom_site_aniso_label
_atom_site_aniso_U_11
_atom_site_aniso_U_22
_atom_site_aniso_U_33
_atom_site_aniso_U_23
_atom_site_aniso_U_13
_atom_site_aniso_U_12
Cl1 0.0954(6) 0.0452(4) 0.1197(7) 0.0055(4) 0.0370(5) 0.0097(4)
O2 0.0569(12) 0.0497(12) 0.150(2) 0.0043(11) -0.0053(12) 0.0134(9)
N4 0.0450(13) 0.0485(14) 0.129(2) -0.0097(13) -0.0108(13) 0.0058(10)
N3 0.0432(12) 0.0447(13) 0.134(2) -0.0054(13) -0.0120(13) 0.0051(10)
C22 0.0577(15) 0.0435(14) 0.0768(17) 0.0036(12) 0.0135(13) -0.0058(12)
C27 0.0502(14) 0.0465(15) 0.0732(17) -0.0004(12) 0.0081(12) -0.0057(11)
C21 0.0572(17) 0.0435(15) 0.102(2) 0.0057(14) 0.0090(15) 0.0033(13)
C26 0.0542(16) 0.0629(18) 0.0770(18) 0.0055(14) 0.0102(13) -0.0050(13)
C23 0.0746(19) 0.0504(16) 0.089(2) 0.0033(14) 0.0121(16) -0.0043(14)
C25 0.0677(18) 0.069(2) 0.079(2) -0.0054(15) 0.0054(15) -0.0187(16)
C24 0.085(2) 0.0565(18) 0.096(2) -0.0063(16) 0.0088(18) -0.0149(16)
C31 0.0650(17) 0.0457(14) 0.0737(17) 0.0072(12) 0.0235(14) 0.0064(12)
C30 0.0562(15) 0.0488(15) 0.0803(19) 0.0029(13) 0.0101(13) -0.0001(12)
C28 0.0474(15) 0.0413(15) 0.117(2) -0.0034(14) 0.0001(15) 0.0005(11)
C32 0.0594(17) 0.0558(17) 0.0821(19) 0.0081(14) 0.0196(14) 0.0143(13)
C34 0.0487(15) 0.0470(15) 0.0822(18) 0.0000(13) 0.0086(13) 0.0045(11)
C29 0.0482(14) 0.0468(15) 0.0830(19) 0.0036(13) 0.0076(13) 0.0017(11)
C33 0.0482(14) 0.0578(17) 0.0852(19) 0.0069(14) 0.0111(13) 0.0066(12)
C35 0.073(2) 0.073(2) 0.107(3) 0.0079(18) -0.0191(18) 0.0119(16)
C36 0.0581(18) 0.0607(19) 0.127(3) -0.0034(19) 0.0136(18) 0.0019(14)
C37 0.087(3) 0.123(3) 0.129(3) 0.043(3) 0.027(2) 0.019(2)
C38 0.134(4) 0.173(5) 0.113(3) 0.054(3) 0.010(3) 0.047(3)
O3 0.109(2) 0.187(4) 0.119(2) 0.0123(19) 0.0377(19) 0.050(2)
C41 0.068(2) 0.084(3) 0.177(5) 0.011(3) 0.049(3) 0.0177(19)
C42 0.140(5) 0.246(8) 0.233(7) 0.059(6) 0.108(5) 0.022(5)
C43 0.219(8) 0.381(14) 0.326(11) 0.210(11) 0.179(8) 0.091(8)

loop_
_atom_type_symbol
_atom_type_description
_atom_type_scat_dispersion_real
_atom_type_scat_dispersion_imag
_atom_type_scat_source
C C 0.0033 0.0016 'International Tables Vol C Tables 4.2.6.8 and 6.1.1.4'
H H 0.0000 0.0000 'International Tables Vol C Tables 4.2.6.8 and 6.1.1.4'
N N 0.0061 0.0033 'International Tables Vol C Tables 4.2.6.8 and 6.1.1.4'
O O 0.0106 0.0060 'International Tables Vol C Tables 4.2.6.8 and 6.1.1.4'
Cl Cl 0.1484 0.1585 'International Tables Vol C Tables 4.2.6.8 and 6.1.1.4'

loop_
_geom_angle_atom_site_label_1
_geom_angle_atom_site_label_2
_geom_angle_atom_site_label_3
_geom_angle
_geom_angle_site_symmetry_1
_geom_angle_site_symmetry_3
_geom_angle_publ_flag
C27 N4 C34 142.7(2) . . ?
C27 N4 N3 108.1(2) . . ?
C34 N4 N3 108.2(2) . . ?
C21 N3 N4 111.4(2) . . ?
C21 N3 C28 136.3(2) . . ?
N4 N3 C28 112.1(2) . . ?
C23 C22 C27 120.2(2) . . ?
C23 C22 C21 131.2(3) . . ?
C27 C22 C21 108.6(2) . . ?
N4 C27 C22 108.0(2) . . ?
N4 C27 C26 130.7(2) . . ?
C22 C27 C26 121.3(2) . . ?
O2 C21 N3 124.5(2) . . ?
O2 C21 C22 131.7(3) . . ?
N3 C21 C22 103.8(2) . . ?
C25 C26 C27 116.8(3) . . ?
C25 C26 H26 121.6 . . ?
C27 C26 H26 121.6 . . ?
C24 C23 C22 118.8(3) . . ?
C24 C23 H23 120.6 . . ?
C22 C23 H23 120.6 . . ?
C26 C25 C24 122.4(3) . . ?
C26 C25 H25 118.8 . . ?
C24 C25 H25 118.8 . . ?
C23 C24 C25 120.5(3) . . ?
C23 C24 H24 119.7 . . ?
C25 C24 H24 119.7 . . ?
C32 C31 C30 122.3(3) . . ?
C32 C31 Cl1 118.7(2) . . ?
C30 C31 Cl1 119.0(2) . . ?
C29 C30 C31 117.6(2) . . ?
C29 C30 H30 121.2 . . ?
C31 C30 H30 121.2 . . ?
N3 C28 C36 111.4(3) . . ?
N3 C28 C29 99.8(2) . . ?
C36 C28 C29 114.2(2) . . ?
N3 C28 C35 108.6(2) . . ?
C36 C28 C35 110.5(2) . . ?
C29 C28 C35 111.8(2) . . ?
C31 C32 C33 120.8(2) . . ?
C31 C32 H32 119.6 . . ?
C33 C32 H32 119.6 . . ?
C33 C34 N4 129.1(2) . . ?
C33 C34 C29 121.7(3) . . ?
N4 C34 C29 109.1(2) . . ?
C30 C29 C34 120.3(2) . . ?
C30 C29 C28 129.2(2) . . ?
C34 C29 C28 110.5(2) . . ?
C32 C33 C34 117.1(3) . . ?
C32 C33 H33 121.4 . . ?
C34 C33 H33 121.4 . . ?
C37 C35 C28 115.7(3) . . ?
C37 C35 H35A 108.3 . . ?
C28 C35 H35A 108.3 . . ?
C37 C35 H35B 108.3 . . ?
C28 C35 H35B 108.3 . . ?
H35A C35 H35B 107.4 . . ?
C41 C36 C28 118.2(3) . . ?
C41 C36 H36A 107.8 . . ?
C28 C36 H36A 107.8 . . ?
C41 C36 H36B 107.8 . . ?
C28 C36 H36B 107.8 . . ?
H36A C36 H36B 107.1 . . ?
C35 C37 C38 116.2(3) . . ?
C35 C37 H37A 108.2 . . ?
C38 C37 H37A 108.2 . . ?
C35 C37 H37B 108.2 . . ?
C38 C37 H37B 108.2 . . ?
H37A C37 H37B 107.4 . . ?
C37 C38 H38A 109.5 . . ?
C37 C38 H38B 109.5 . . ?
H38A C38 H38B 109.5 . . ?
C37 C38 H38C 109.5 . . ?
H38A C38 H38C 109.5 . . ?
H38B C38 H38C 109.5 . . ?
O3 C41 C36 123.0(3) . . ?
O3 C41 C42 119.3(5) . . ?
C36 C41 C42 117.7(5) . . ?
C43 C42 C41 123.7(7) . . ?
C43 C42 H42A 106.4 . . ?
C41 C42 H42A 106.4 . . ?
C43 C42 H42B 106.4 . . ?
C41 C42 H42B 106.4 . . ?
H42A C42 H42B 106.5 . . ?
C42 C43 H43A 109.5 . . ?
C42 C43 H43B 109.5 . . ?
H43A C43 H43B 109.5 . . ?
C42 C43 H43C 109.5 . . ?
H43A C43 H43C 109.5 . . ?
H43B C43 H43C 109.5 . . ?

loop_
_geom_bond_atom_site_label_1
_geom_bond_atom_site_label_2
_geom_bond_distance
_geom_bond_site_symmetry_2
_geom_bond_publ_flag
Cl1 C31 1.742(3) . ?
O2 C21 1.233(3) . ?
N4 C27 1.353(3) . ?
N4 C34 1.383(3) . ?
N4 N3 1.404(3) . ?
N3 C21 1.352(3) . ?
N3 C28 1.468(3) . ?
C22 C23 1.382(4) . ?
C22 C27 1.389(3) . ?
C22 C21 1.465(4) . ?
C27 C26 1.395(4) . ?
C26 C25 1.362(4) . ?
C26 H26 0.9300 . ?
C23 C24 1.359(4) . ?
C23 H23 0.9300 . ?
C25 C24 1.390(4) . ?
C25 H25 0.9300 . ?
C24 H24 0.9300 . ?
C31 C32 1.372(4) . ?
C31 C30 1.376(3) . ?
C30 C29 1.373(4) . ?
C30 H30 0.9300 . ?
C28 C36 1.503(4) . ?
C28 C29 1.512(3) . ?
C28 C35 1.543(5) . ?
C32 C33 1.383(4) . ?
C32 H32 0.9300 . ?
C34 C33 1.381(4) . ?
C34 C29 1.397(3) . ?
C33 H33 0.9300 . ?
C35 C37 1.509(5) . ?
C35 H35A 0.9700 . ?
C35 H35B 0.9700 . ?
C36 C41 1.434(6) . ?
C36 H36A 0.9700 . ?
C36 H36B 0.9700 . ?
C37 C38 1.521(5) . ?
C37 H37A 0.9700 . ?
C37 H37B 0.9700 . ?
C38 H38A 0.9600 . ?
C38 H38B 0.9600 . ?
C38 H38C 0.9600 . ?
O3 C41 1.240(5) . ?
C41 C42 1.508(6) . ?
C42 C43 1.222(7) . ?
C42 H42A 0.9700 . ?
C42 H42B 0.9700 . ?
C43 H43A 0.9600 . ?
C43 H43B 0.9600 . ?
C43 H43C 0.9600 . ?
